data_4065358
loop_
_publ_author_name
'Baillie, Rhett A.'
'Man, Renee W. Y.'
'Shree, Monica V.'
'Chow, Catherine'
'Thibault, Michelle E.'
'McNeil, W. Stephen'
'Legzdins, Peter'

_publ_section_title
;
 Intermolecular C--H Activations of Hydrocarbons Initiated by
 Cp*M(NO)(CH2CMe3)(\h3-CH2CHCHPh) Complexes (M = Mo, W)
;
_journal_issue 22
_journal_name_full Organometallics
_journal_page_first 6201
_journal_paper_doi 10.1021/om200731s
_journal_volume 30
_journal_year 2011
_chemical_formula_moiety 'C26 H37 N O W'
_chemical_formula_sum 'C26 H37 N O W'
_chemical_formula_weight 563.42
_chemical_name_systematic
;
 ?
;
_space_group_IT_number 2
_symmetry_cell_setting triclinic
_symmetry_space_group_name_Hall '-P 1'
_symmetry_space_group_name_H-M 'P -1'
_atom_sites_solution_hydrogens geom
_atom_sites_solution_primary direct
_atom_sites_solution_secondary difmap
_audit_creation_method SHELXL-97
_cell_angle_alpha 91.032(3)
_cell_angle_beta 103.061(3)
_cell_angle_gamma 92.570(4)
_cell_formula_units_Z 2
_cell_length_a 8.7144(6)
_cell_length_b 9.5092(6)
_cell_length_c 14.0254(10)
_cell_measurement_reflns_used 9975
_cell_measurement_temperature 103(2)
_cell_measurement_theta_max 27.55
_cell_measurement_theta_min 2.98
_cell_volume 1130.56(13)
_computing_molecular_graphics 'Ortep-3 for Windows (Farrugia, 1997)'
_computing_publication_material 'WinGX publication routines (Farrugia, 1999)'
_computing_structure_refinement 'SHELXL-97 (Sheldrick, 1997)'
_computing_structure_solution 'SIR92 (Altomare, et al., 1993)'
_diffrn_ambient_temperature 103(2)
_diffrn_measured_fraction_theta_full 0.987
_diffrn_measured_fraction_theta_max 0.987
_diffrn_measurement_device_type 'Bruker X8 Apex II'
_diffrn_measurement_method 'area detector'
_diffrn_radiation_monochromator graphite
_diffrn_radiation_source 'fine-focus sealed tube'
_diffrn_radiation_type MoK\a
_diffrn_radiation_wavelength 0.71073
_diffrn_reflns_av_R_equivalents 0.0262
_diffrn_reflns_av_sigmaI/netI 0.0252
_diffrn_reflns_limit_h_max 11
_diffrn_reflns_limit_h_min -11
_diffrn_reflns_limit_k_max 12
_diffrn_reflns_limit_k_min -12
_diffrn_reflns_limit_l_max 18
_diffrn_reflns_limit_l_min -18
_diffrn_reflns_number 18513
_diffrn_reflns_theta_full 27.60
_diffrn_reflns_theta_max 27.60
_diffrn_reflns_theta_min 1.49
_exptl_absorpt_coefficient_mu 5.126
_exptl_absorpt_correction_T_max 0.3587
_exptl_absorpt_correction_T_min 0.2496
_exptl_absorpt_correction_type multi-scan
_exptl_crystal_colour orange
_exptl_crystal_density_diffrn 1.655
_exptl_crystal_density_method 'not measured'
_exptl_crystal_description plate
_exptl_crystal_F_000 564
_exptl_crystal_size_max 0.40
_exptl_crystal_size_mid 0.20
_exptl_crystal_size_min 0.20
_refine_diff_density_max 3.615
_refine_diff_density_min -1.618
_refine_diff_density_rms 0.174
_refine_ls_extinction_method none
_refine_ls_goodness_of_fit_ref 1.196
_refine_ls_hydrogen_treatment constr
_refine_ls_matrix_type full
_refine_ls_number_parameters 267
_refine_ls_number_reflns 5197
_refine_ls_number_restraints 0
_refine_ls_restrained_S_all 1.196
_refine_ls_R_factor_all 0.0354
_refine_ls_R_factor_gt 0.0324
_refine_ls_shift/su_max 0.003
_refine_ls_shift/su_mean 0.000
_refine_ls_structure_factor_coef Fsqd
_refine_ls_weighting_details 'calc w=1/[\s^2^(Fo^2^)+(0.0359P)^2^+5.9332P] where P=(Fo^2^+2Fc^2^)/3'
_refine_ls_weighting_scheme calc
_refine_ls_wR_factor_gt 0.0826
_refine_ls_wR_factor_ref 0.0845
_reflns_number_gt 4917
_reflns_number_total 5197
_reflns_threshold_expression >2sigma(I)
_cod_data_source_file om200731s_si_002.cif
_cod_data_source_block 8
_cod_depositor_comments
;
The following automatic conversions were performed:

'_symmetry_cell_setting' value 'Triclinic' changed to 'triclinic'
according to /home/saulius/struct/CIF-dictionaries/cif_core.dic
dictionary named 'cif_core.dic' version 2.4.1 from 2010-06-29.

Automatic conversion script
Id: cif_fix_values 1715 2011-07-08 13:25:40Z adriana 
;
_cod_original_sg_symbol_H-M P-1
_cod_database_code 4065358

loop_
_symmetry_equiv_pos_as_xyz
'x, y, z'
'-x, -y, -z'

loop_
_atom_site_label
_atom_site_type_symbol
_atom_site_fract_x
_atom_site_fract_y
_atom_site_fract_z
_atom_site_U_iso_or_equiv
_atom_site_adp_type
_atom_site_occupancy
_atom_site_symmetry_multiplicity
_atom_site_calc_flag
_atom_site_refinement_flags
C1 C 0.8754(6) 0.9835(5) 0.8428(3) 0.0168(9) Uani 1 1 d .
C2 C 0.7728(6) 0.9208(5) 0.8968(4) 0.0176(9) Uani 1 1 d .
C3 C 0.8456(6) 0.8014(5) 0.9446(4) 0.0194(10) Uani 1 1 d .
C4 C 0.9967(6) 0.7912(5) 0.9200(4) 0.0179(9) Uani 1 1 d .
C5 C 1.0131(6) 0.9055(5) 0.8576(4) 0.0172(9) Uani 1 1 d .
C6 C 0.8488(7) 1.1170(5) 0.7859(4) 0.0245(11) Uani 1 1 d .
H6A H 0.7358 1.1334 0.7688 0.037 Uiso 1 1 calc R
H6B H 0.8878 1.1075 0.7259 0.037 Uiso 1 1 calc R
H6C H 0.9056 1.1966 0.8261 0.037 Uiso 1 1 calc R
C7 C 0.6205(6) 0.9789(6) 0.9080(4) 0.0243(11) Uani 1 1 d .
H7A H 0.6426 1.0595 0.9545 0.036 Uiso 1 1 calc R
H7B H 0.5578 0.9058 0.9327 0.036 Uiso 1 1 calc R
H7C H 0.5614 1.0093 0.8444 0.036 Uiso 1 1 calc R
C8 C 0.7859(7) 0.7088(6) 1.0156(4) 0.0283(12) Uani 1 1 d .
H8A H 0.6894 0.7461 1.0287 0.043 Uiso 1 1 calc R
H8B H 0.8663 0.7071 1.0770 0.043 Uiso 1 1 calc R
H8C H 0.7631 0.6130 0.9875 0.043 Uiso 1 1 calc R
C9 C 1.1162(7) 0.6877(6) 0.9592(4) 0.0265(11) Uani 1 1 d .
H9A H 1.1934 0.6846 0.9181 0.040 Uiso 1 1 calc R
H9B H 1.0639 0.5943 0.9590 0.040 Uiso 1 1 calc R
H9C H 1.1702 0.7160 1.0264 0.040 Uiso 1 1 calc R
C10 C 1.1604(6) 0.9427(5) 0.8235(4) 0.0221(10) Uani 1 1 d .
H10A H 1.1370 1.0098 0.7705 0.033 Uiso 1 1 calc R
H10B H 1.2002 0.8574 0.7995 0.033 Uiso 1 1 calc R
H10C H 1.2404 0.9854 0.8782 0.033 Uiso 1 1 calc R
C11 C 0.9184(6) 0.7821(6) 0.6550(4) 0.0236(10) Uani 1 1 d .
H11A H 0.9562 0.8802 0.6478 0.028 Uiso 1 1 calc R
H11B H 0.9966 0.7126 0.6478 0.028 Uiso 1 1 calc R
C12 C 0.7570(6) 0.7455(6) 0.6047(4) 0.0208(10) Uani 1 1 d .
H12 H 0.7288 0.6557 0.5651 0.025 Uiso 1 1 calc R
C13 C 0.6446(6) 0.8361(5) 0.6145(3) 0.0179(9) Uani 1 1 d .
H13 H 0.6845 0.9342 0.6058 0.022 Uiso 1 1 calc R
C14 C 0.4765(6) 0.8216(5) 0.5666(4) 0.0193(10) Uani 1 1 d .
C15 C 0.3756(6) 0.9228(6) 0.5859(4) 0.0233(10) Uani 1 1 d .
H15 H 0.4166 0.9982 0.6312 0.028 Uiso 1 1 calc R
C16 C 0.2168(7) 0.9155(6) 0.5402(4) 0.0263(11) Uani 1 1 d .
H16 H 0.1498 0.9853 0.5543 0.032 Uiso 1 1 calc R
C17 C 0.1563(7) 0.8073(7) 0.4744(4) 0.0300(12) Uani 1 1 d .
H17 H 0.0469 0.8011 0.4442 0.036 Uiso 1 1 calc R
C18 C 0.2539(7) 0.7071(6) 0.4518(4) 0.0277(12) Uani 1 1 d .
H18 H 0.2121 0.6338 0.4049 0.033 Uiso 1 1 calc R
C19 C 0.4136(6) 0.7137(6) 0.4978(4) 0.0233(10) Uani 1 1 d .
H19 H 0.4802 0.6445 0.4825 0.028 Uiso 1 1 calc R
C20 C 0.5493(6) 0.6969(5) 0.7819(3) 0.0176(9) Uani 1 1 d .
H20A H 0.5438 0.6943 0.8516 0.021 Uiso 1 1 calc R
H20B H 0.4868 0.7763 0.7529 0.021 Uiso 1 1 calc R
C21 C 0.4663(6) 0.5610(5) 0.7314(4) 0.0221(10) Uani 1 1 d .
H21 H 0.5075 0.5427 0.6716 0.027 Uiso 1 1 calc R
C22 C 0.2878(6) 0.5739(6) 0.6992(4) 0.0239(10) Uani 1 1 d .
H22A H 0.2657 0.6548 0.6556 0.029 Uiso 1 1 calc R
H22B H 0.2448 0.5925 0.7574 0.029 Uiso 1 1 calc R
C23 C 0.2053(7) 0.4402(6) 0.6452(4) 0.0274(11) Uani 1 1 d .
H23A H 0.0900 0.4509 0.6281 0.033 Uiso 1 1 calc R
H23B H 0.2409 0.4261 0.5836 0.033 Uiso 1 1 calc R
C24 C 0.2420(7) 0.3118(6) 0.7085(4) 0.0306(12) Uani 1 1 d .
H24A H 0.1962 0.2258 0.6698 0.037 Uiso 1 1 calc R
H24B H 0.1922 0.3194 0.7651 0.037 Uiso 1 1 calc R
C25 C 0.4194(7) 0.2987(6) 0.7457(5) 0.0307(12) Uani 1 1 d .
H25A H 0.4665 0.2752 0.6898 0.037 Uiso 1 1 calc R
H25B H 0.4382 0.2207 0.7920 0.037 Uiso 1 1 calc R
C26 C 0.5006(7) 0.4352(6) 0.7970(5) 0.0301(12) Uani 1 1 d .
H26A H 0.4633 0.4523 0.8577 0.036 Uiso 1 1 calc R
H26B H 0.6159 0.4245 0.8157 0.036 Uiso 1 1 calc R
N1 N 0.8442(5) 0.5669(4) 0.7793(3) 0.0181(8) Uani 1 1 d .
O1 O 0.8969(5) 0.4500(4) 0.7921(3) 0.0293(9) Uani 1 1 d .
W1 W 0.79946(2) 0.747755(18) 0.777650(13) 0.01373(7) Uani 1 1 d .

loop_
_atom_site_aniso_label
_atom_site_aniso_U_11
_atom_site_aniso_U_22
_atom_site_aniso_U_33
_atom_site_aniso_U_23
_atom_site_aniso_U_13
_atom_site_aniso_U_12
C1 0.022(2) 0.008(2) 0.019(2) -0.0013(16) 0.0020(18) 0.0001(17)
C2 0.023(2) 0.011(2) 0.020(2) -0.0025(17) 0.0052(18) 0.0043(18)
C3 0.027(3) 0.011(2) 0.019(2) 0.0001(17) 0.0036(19) -0.0041(19)
C4 0.013(2) 0.014(2) 0.023(2) 0.0027(18) -0.0028(17) -0.0007(17)
C5 0.020(2) 0.009(2) 0.022(2) 0.0004(17) 0.0038(18) 0.0012(17)
C6 0.033(3) 0.011(2) 0.029(3) 0.0045(19) 0.005(2) 0.003(2)
C7 0.025(3) 0.021(2) 0.029(3) -0.004(2) 0.010(2) 0.003(2)
C8 0.037(3) 0.027(3) 0.019(2) 0.006(2) 0.004(2) -0.006(2)
C9 0.025(3) 0.019(2) 0.032(3) 0.004(2) -0.004(2) 0.007(2)
C10 0.017(2) 0.019(2) 0.031(3) -0.0006(19) 0.007(2) -0.0042(19)
C11 0.021(2) 0.027(3) 0.022(2) 0.001(2) 0.0045(19) 0.004(2)
C12 0.020(2) 0.028(3) 0.016(2) 0.0011(18) 0.0071(18) 0.004(2)
C13 0.019(2) 0.017(2) 0.019(2) 0.0053(17) 0.0043(18) 0.0032(18)
C14 0.020(2) 0.020(2) 0.018(2) 0.0080(18) 0.0038(18) -0.0001(19)
C15 0.025(3) 0.019(2) 0.025(3) 0.0064(19) 0.004(2) 0.001(2)
C16 0.026(3) 0.025(3) 0.030(3) 0.013(2) 0.008(2) 0.008(2)
C17 0.020(3) 0.038(3) 0.030(3) 0.014(2) 0.000(2) -0.001(2)
C18 0.029(3) 0.027(3) 0.023(3) 0.004(2) -0.003(2) -0.004(2)
C19 0.027(3) 0.023(3) 0.021(2) 0.0038(19) 0.005(2) 0.004(2)
C20 0.023(2) 0.013(2) 0.017(2) 0.0023(17) 0.0036(18) 0.0082(18)
C21 0.019(2) 0.020(2) 0.027(3) -0.0027(19) 0.0048(19) 0.0013(19)
C22 0.021(2) 0.022(3) 0.028(3) 0.002(2) 0.005(2) 0.004(2)
C23 0.024(3) 0.026(3) 0.030(3) 0.001(2) 0.003(2) -0.001(2)
C24 0.033(3) 0.023(3) 0.034(3) 0.004(2) 0.005(2) -0.006(2)
C25 0.032(3) 0.018(3) 0.042(3) 0.007(2) 0.007(2) 0.003(2)
C26 0.030(3) 0.021(3) 0.037(3) 0.008(2) 0.003(2) -0.001(2)
N1 0.019(2) 0.0106(18) 0.023(2) -0.0003(15) 0.0022(16) 0.0028(15)
O1 0.034(2) 0.0098(17) 0.044(2) 0.0026(15) 0.0068(18) 0.0084(15)
W1 0.01624(10) 0.00866(10) 0.01628(10) 0.00153(6) 0.00317(7) 0.00261(6)

loop_
_atom_type_symbol
_atom_type_description
_atom_type_scat_dispersion_real
_atom_type_scat_dispersion_imag
_atom_type_scat_source
C C 0.0033 0.0016 'International Tables Vol C Tables 4.2.6.8 and 6.1.1.4'
H H 0.0000 0.0000 'International Tables Vol C Tables 4.2.6.8 and 6.1.1.4'
N N 0.0061 0.0033 'International Tables Vol C Tables 4.2.6.8 and 6.1.1.4'
O O 0.0106 0.0060 'International Tables Vol C Tables 4.2.6.8 and 6.1.1.4'
W W -0.8490 6.8722 'International Tables Vol C Tables 4.2.6.8 and 6.1.1.4'

loop_
_geom_angle_atom_site_label_1
_geom_angle_atom_site_label_2
_geom_angle_atom_site_label_3
_geom_angle
C2 C1 C5 108.1(4)
C2 C1 C6 126.0(5)
C5 C1 C6 125.7(5)
C2 C1 W1 71.6(3)
C5 C1 W1 72.0(3)
C6 C1 W1 125.7(3)
C1 C2 C3 108.4(4)
C1 C2 C7 125.0(4)
C3 C2 C7 126.4(5)
C1 C2 W1 74.0(3)
C3 C2 W1 70.3(3)
C7 C2 W1 125.5(3)
C2 C3 C4 107.8(4)
C2 C3 C8 127.3(5)
C4 C3 C8 124.7(5)
C2 C3 W1 74.4(3)
C4 C3 W1 72.4(3)
C8 C3 W1 123.2(3)
C5 C4 C3 106.9(4)
C5 C4 C9 127.2(5)
C3 C4 C9 125.7(5)
C5 C4 W1 74.5(3)
C3 C4 W1 71.6(3)
C9 C4 W1 122.9(4)
C1 C5 C4 108.9(4)
C1 C5 C10 126.5(4)
C4 C5 C10 124.3(4)
C1 C5 W1 73.6(3)
C4 C5 W1 70.4(3)
C10 C5 W1 126.9(3)
C1 C6 H6A 109.5
C1 C6 H6B 109.5
H6A C6 H6B 109.5
C1 C6 H6C 109.5
H6A C6 H6C 109.5
H6B C6 H6C 109.5
C2 C7 H7A 109.5
C2 C7 H7B 109.5
H7A C7 H7B 109.5
C2 C7 H7C 109.5
H7A C7 H7C 109.5
H7B C7 H7C 109.5
C3 C8 H8A 109.5
C3 C8 H8B 109.5
H8A C8 H8B 109.5
C3 C8 H8C 109.5
H8A C8 H8C 109.5
H8B C8 H8C 109.5
C4 C9 H9A 109.5
C4 C9 H9B 109.5
H9A C9 H9B 109.5
C4 C9 H9C 109.5
H9A C9 H9C 109.5
H9B C9 H9C 109.5
C5 C10 H10A 109.5
C5 C10 H10B 109.5
H10A C10 H10B 109.5
C5 C10 H10C 109.5
H10A C10 H10C 109.5
H10B C10 H10C 109.5
C12 C11 W1 77.3(3)
C12 C11 H11A 115.7
W1 C11 H11A 115.7
C12 C11 H11B 115.7
W1 C11 H11B 115.7
H11A C11 H11B 112.7
C13 C12 C11 117.8(5)
C13 C12 W1 81.7(3)
C11 C12 W1 66.2(3)
C13 C12 H12 121.1
C11 C12 H12 121.1
W1 C12 H12 121.1
C12 C13 C14 126.3(5)
C12 C13 W1 66.5(3)
C14 C13 W1 131.5(3)
C12 C13 H13 108.7
C14 C13 H13 108.7
W1 C13 H13 108.7
C15 C14 C19 118.1(5)
C15 C14 C13 119.3(5)
C19 C14 C13 122.5(5)
C16 C15 C14 121.2(5)
C16 C15 H15 119.4
C14 C15 H15 119.4
C17 C16 C15 119.9(5)
C17 C16 H16 120.0
C15 C16 H16 120.0
C16 C17 C18 120.3(5)
C16 C17 H17 119.8
C18 C17 H17 119.8
C17 C18 C19 119.9(5)
C17 C18 H18 120.0
C19 C18 H18 120.0
C18 C19 C14 120.5(5)
C18 C19 H19 119.8
C14 C19 H19 119.8
C21 C20 W1 119.4(3)
C21 C20 H20A 107.5
W1 C20 H20A 107.5
C21 C20 H20B 107.5
W1 C20 H20B 107.5
H20A C20 H20B 107.0
C26 C21 C22 109.3(4)
C26 C21 C20 111.7(4)
C22 C21 C20 111.7(4)
C26 C21 H21 108.0
C22 C21 H21 108.0
C20 C21 H21 108.0
C21 C22 C23 111.9(4)
C21 C22 H22A 109.2
C23 C22 H22A 109.2
C21 C22 H22B 109.2
C23 C22 H22B 109.2
H22A C22 H22B 107.9
C24 C23 C22 110.9(5)
C24 C23 H23A 109.5
C22 C23 H23A 109.5
C24 C23 H23B 109.5
C22 C23 H23B 109.5
H23A C23 H23B 108.1
C23 C24 C25 111.7(5)
C23 C24 H24A 109.3
C25 C24 H24A 109.3
C23 C24 H24B 109.3
C25 C24 H24B 109.3
H24A C24 H24B 107.9
C24 C25 C26 111.9(5)
C24 C25 H25A 109.2
C26 C25 H25A 109.2
C24 C25 H25B 109.2
C26 C25 H25B 109.2
H25A C25 H25B 107.9
C21 C26 C25 111.6(5)
C21 C26 H26A 109.3
C25 C26 H26A 109.3
C21 C26 H26B 109.3
C25 C26 H26B 109.3
H26A C26 H26B 108.0
O1 N1 W1 169.2(4)
N1 W1 C11 90.5(2)
N1 W1 C20 92.42(18)
C11 W1 C20 132.52(18)
N1 W1 C3 100.84(18)
C11 W1 C3 138.35(19)
C20 W1 C3 87.32(18)
N1 W1 C4 89.89(18)
C11 W1 C4 105.18(18)
C20 W1 C4 122.20(17)
C3 W1 C4 35.99(18)
N1 W1 C12 90.70(19)
C11 W1 C12 36.58(18)
C20 W1 C12 95.98(17)
C3 W1 C12 167.87(18)
C4 W1 C12 141.75(17)
N1 W1 C2 135.53(18)
C11 W1 C2 125.78(19)
C20 W1 C2 81.26(17)
C3 W1 C2 35.32(17)
C4 W1 C2 58.86(17)
C12 W1 C2 133.63(18)
N1 W1 C5 114.79(18)
C11 W1 C5 80.29(18)
C20 W1 C5 138.65(17)
C3 W1 C5 58.50(17)
C4 W1 C5 35.17(16)
C12 W1 C5 113.21(17)
C2 W1 C5 57.44(17)
N1 W1 C1 147.51(18)
C11 W1 C1 91.71(19)
C20 W1 C1 109.50(17)
C3 W1 C1 58.22(16)
C4 W1 C1 58.32(16)
C12 W1 C1 109.78(17)
C2 W1 C1 34.35(16)
C5 W1 C1 34.31(16)
N1 W1 C13 116.15(17)
C11 W1 C13 59.96(17)
C20 W1 C13 76.57(16)
C3 W1 C13 139.85(17)
C4 W1 C13 148.47(16)
C12 W1 C13 31.80(16)
C2 W1 C13 105.12(16)
C5 W1 C13 113.60(16)
C1 W1 C13 92.69(16)

loop_
_geom_bond_atom_site_label_1
_geom_bond_atom_site_label_2
_geom_bond_distance
C1 C2 1.415(7)
C1 C5 1.417(7)
C1 C6 1.510(7)
C1 W1 2.412(4)
C2 C3 1.429(7)
C2 C7 1.500(7)
C2 W1 2.380(5)
C3 C4 1.441(7)
C3 C8 1.505(7)
C3 W1 2.327(5)
C4 C5 1.430(6)
C4 C9 1.486(7)
C4 W1 2.338(5)
C5 C10 1.498(7)
C5 W1 2.391(5)
C6 H6A 0.9800
C6 H6B 0.9800
C6 H6C 0.9800
C7 H7A 0.9800
C7 H7B 0.9800
C7 H7C 0.9800
C8 H8A 0.9800
C8 H8B 0.9800
C8 H8C 0.9800
C9 H9A 0.9800
C9 H9B 0.9800
C9 H9C 0.9800
C10 H10A 0.9800
C10 H10B 0.9800
C10 H10C 0.9800
C11 C12 1.448(7)
C11 W1 2.222(5)
C11 H11A 0.9900
C11 H11B 0.9900
C12 C13 1.362(7)
C12 W1 2.369(5)
C12 H12 1.0000
C13 C14 1.466(7)
C13 W1 2.557(5)
C13 H13 1.0000
C14 C15 1.395(8)
C14 C19 1.400(7)
C15 C16 1.386(8)
C15 H15 0.9500
C16 C17 1.374(9)
C16 H16 0.9500
C17 C18 1.384(9)
C17 H17 0.9500
C18 C19 1.394(8)
C18 H18 0.9500
C19 H19 0.9500
C20 C21 1.532(7)
C20 W1 2.226(5)
C20 H20A 0.9900
C20 H20B 0.9900
C21 C26 1.521(7)
C21 C22 1.530(7)
C21 H21 1.0000
C22 C23 1.531(8)
C22 H22A 0.9900
C22 H22B 0.9900
C23 C24 1.525(8)
C23 H23A 0.9900
C23 H23B 0.9900
C24 C25 1.528(8)
C24 H24A 0.9900
C24 H24B 0.9900
C25 C26 1.536(8)
C25 H25A 0.9900
C25 H25B 0.9900
C26 H26A 0.9900
C26 H26B 0.9900
N1 O1 1.222(5)
N1 W1 1.780(4)

loop_
_geom_torsion_atom_site_label_1
_geom_torsion_atom_site_label_2
_geom_torsion_atom_site_label_3
_geom_torsion_atom_site_label_4
_geom_torsion
C5 C1 C2 C3 -0.9(5)
C6 C1 C2 C3 -176.4(5)
W1 C1 C2 C3 62.3(3)
C5 C1 C2 C7 174.3(5)
C6 C1 C2 C7 -1.2(8)
W1 C1 C2 C7 -122.5(5)
C5 C1 C2 W1 -63.2(3)
C6 C1 C2 W1 121.3(5)
C1 C2 C3 C4 0.5(5)
C7 C2 C3 C4 -174.6(5)
W1 C2 C3 C4 65.2(3)
C1 C2 C3 C8 175.2(5)
C7 C2 C3 C8 0.1(8)
W1 C2 C3 C8 -120.1(5)
C1 C2 C3 W1 -64.8(3)
C7 C2 C3 W1 120.2(5)
C2 C3 C4 C5 0.1(5)
C8 C3 C4 C5 -174.7(5)
W1 C3 C4 C5 66.7(3)
C2 C3 C4 C9 175.7(5)
C8 C3 C4 C9 0.9(8)
W1 C3 C4 C9 -117.7(5)
C2 C3 C4 W1 -66.5(3)
C8 C3 C4 W1 118.6(5)
C2 C1 C5 C4 1.0(5)
C6 C1 C5 C4 176.5(5)
W1 C1 C5 C4 -62.0(3)
C2 C1 C5 C10 -172.9(5)
C6 C1 C5 C10 2.6(8)
W1 C1 C5 C10 124.2(5)
C2 C1 C5 W1 62.9(3)
C6 C1 C5 W1 -121.6(5)
C3 C4 C5 C1 -0.7(5)
C9 C4 C5 C1 -176.2(5)
W1 C4 C5 C1 64.0(3)
C3 C4 C5 C10 173.3(4)
C9 C4 C5 C10 -2.2(8)
W1 C4 C5 C10 -121.9(5)
C3 C4 C5 W1 -64.7(3)
C9 C4 C5 W1 119.8(5)
W1 C11 C12 C13 65.7(4)
C11 C12 C13 C14 177.3(5)
W1 C12 C13 C14 -125.3(5)
C11 C12 C13 W1 -57.4(4)
C12 C13 C14 C15 178.8(5)
W1 C13 C14 C15 89.4(6)
C12 C13 C14 C19 -4.7(8)
W1 C13 C14 C19 -94.1(6)
C19 C14 C15 C16 1.4(7)
C13 C14 C15 C16 178.1(5)
C14 C15 C16 C17 -0.1(8)
C15 C16 C17 C18 -1.5(8)
C16 C17 C18 C19 1.7(8)
C17 C18 C19 C14 -0.4(8)
C15 C14 C19 C18 -1.2(7)
C13 C14 C19 C18 -177.8(5)
W1 C20 C21 C26 84.1(5)
W1 C20 C21 C22 -153.1(3)
C26 C21 C22 C23 -58.0(6)
C20 C21 C22 C23 177.8(4)
C21 C22 C23 C24 56.7(6)
C22 C23 C24 C25 -53.4(7)
C23 C24 C25 C26 52.8(7)
C22 C21 C26 C25 56.7(6)
C20 C21 C26 C25 -179.1(5)
C24 C25 C26 C21 -55.0(7)
O1 N1 W1 C11 93(2)
O1 N1 W1 C20 -134(2)
O1 N1 W1 C3 -47(2)
O1 N1 W1 C4 -12(2)
O1 N1 W1 C12 130(2)
O1 N1 W1 C2 -54(2)
O1 N1 W1 C5 14(2)
O1 N1 W1 C1 -1(2)
O1 N1 W1 C13 149(2)
C12 C11 W1 N1 90.6(3)
C12 C11 W1 C20 -3.1(4)
C12 C11 W1 C3 -162.5(3)
C12 C11 W1 C4 -179.4(3)
C12 C11 W1 C2 -117.1(3)
C12 C11 W1 C5 -154.4(3)
C12 C11 W1 C1 -121.9(3)
C12 C11 W1 C13 -29.7(3)
C21 C20 W1 N1 -32.9(4)
C21 C20 W1 C11 59.9(5)
C21 C20 W1 C3 -133.7(4)
C21 C20 W1 C4 -124.3(4)
C21 C20 W1 C12 58.0(4)
C21 C20 W1 C2 -168.7(4)
C21 C20 W1 C5 -166.0(3)
C21 C20 W1 C1 171.5(3)
C21 C20 W1 C13 83.4(4)
C2 C3 W1 N1 -170.6(3)
C4 C3 W1 N1 74.5(3)
C8 C3 W1 N1 -45.9(5)
C2 C3 W1 C11 86.3(4)
C4 C3 W1 C11 -28.6(4)
C8 C3 W1 C11 -149.1(4)
C2 C3 W1 C20 -78.6(3)
C4 C3 W1 C20 166.5(3)
C8 C3 W1 C20 46.0(5)
C2 C3 W1 C4 114.9(4)
C8 C3 W1 C4 -120.4(6)
C2 C3 W1 C12 27.6(10)
C4 C3 W1 C12 -87.3(9)
C8 C3 W1 C12 152.2(7)
C4 C3 W1 C2 -114.9(4)
C8 C3 W1 C2 124.7(6)
C2 C3 W1 C5 76.9(3)
C4 C3 W1 C5 -38.0(3)
C8 C3 W1 C5 -158.5(5)
C2 C3 W1 C1 36.3(3)
C4 C3 W1 C1 -78.6(3)
C8 C3 W1 C1 161.0(5)
C2 C3 W1 C13 -13.2(4)
C4 C3 W1 C13 -128.1(3)
C8 C3 W1 C13 111.4(5)
C5 C4 W1 N1 136.9(3)
C3 C4 W1 N1 -108.8(3)
C9 C4 W1 N1 12.4(4)
C5 C4 W1 C11 46.5(3)
C3 C4 W1 C11 160.7(3)
C9 C4 W1 C11 -78.1(4)
C5 C4 W1 C20 -130.3(3)
C3 C4 W1 C20 -16.0(3)
C9 C4 W1 C20 105.2(4)
C5 C4 W1 C3 -114.2(4)
C9 C4 W1 C3 121.2(5)
C5 C4 W1 C12 45.9(4)
C3 C4 W1 C12 160.2(3)
C9 C4 W1 C12 -78.6(5)
C5 C4 W1 C2 -76.5(3)
C3 C4 W1 C2 37.8(3)
C9 C4 W1 C2 159.0(5)
C3 C4 W1 C5 114.2(4)
C9 C4 W1 C5 -124.6(6)
C5 C4 W1 C1 -36.0(3)
C3 C4 W1 C1 78.3(3)
C9 C4 W1 C1 -160.5(5)
C5 C4 W1 C13 -10.2(5)
C3 C4 W1 C13 104.1(4)
C9 C4 W1 C13 -134.7(4)
C13 C12 W1 N1 144.8(3)
C11 C12 W1 N1 -89.8(3)
C13 C12 W1 C11 -125.4(5)
C13 C12 W1 C20 52.3(3)
C11 C12 W1 C20 177.7(3)
C13 C12 W1 C3 -53.0(9)
C11 C12 W1 C3 72.4(9)
C13 C12 W1 C4 -124.5(3)
C11 C12 W1 C4 0.9(5)
C13 C12 W1 C2 -31.4(4)
C11 C12 W1 C2 94.1(4)
C13 C12 W1 C5 -97.8(3)
C11 C12 W1 C5 27.7(4)
C13 C12 W1 C1 -61.0(3)
C11 C12 W1 C1 64.4(3)
C11 C12 W1 C13 125.4(5)
C1 C2 W1 N1 130.1(3)
C3 C2 W1 N1 13.3(4)
C7 C2 W1 N1 -108.0(4)
C1 C2 W1 C11 -8.4(4)
C3 C2 W1 C11 -125.2(3)
C7 C2 W1 C11 113.5(4)
C1 C2 W1 C20 -145.4(3)
C3 C2 W1 C20 97.8(3)
C7 C2 W1 C20 -23.5(4)
C1 C2 W1 C3 116.8(4)
C7 C2 W1 C3 -121.3(5)
C1 C2 W1 C4 78.3(3)
C3 C2 W1 C4 -38.5(3)
C7 C2 W1 C4 -159.8(5)
C1 C2 W1 C12 -55.5(4)
C3 C2 W1 C12 -172.3(3)
C7 C2 W1 C12 66.4(5)
C1 C2 W1 C5 36.6(3)
C3 C2 W1 C5 -80.2(3)
C7 C2 W1 C5 158.6(5)
C3 C2 W1 C1 -116.8(4)
C7 C2 W1 C1 121.9(5)
C1 C2 W1 C13 -72.0(3)
C3 C2 W1 C13 171.2(3)
C7 C2 W1 C13 49.9(4)
C1 C5 W1 N1 -166.3(3)
C4 C5 W1 N1 -48.8(3)
C10 C5 W1 N1 69.9(5)
C1 C5 W1 C11 107.7(3)
C4 C5 W1 C11 -134.7(3)
C10 C5 W1 C11 -16.0(4)
C1 C5 W1 C20 -39.8(4)
C4 C5 W1 C20 77.7(4)
C10 C5 W1 C20 -163.5(4)
C1 C5 W1 C3 -78.6(3)
C4 C5 W1 C3 38.9(3)
C10 C5 W1 C3 157.6(5)
C1 C5 W1 C4 -117.5(4)
C10 C5 W1 C4 118.7(5)
C1 C5 W1 C12 91.4(3)
C4 C5 W1 C12 -151.0(3)
C10 C5 W1 C12 -32.3(5)
C1 C5 W1 C2 -36.7(3)
C4 C5 W1 C2 80.9(3)
C10 C5 W1 C2 -160.4(5)
C4 C5 W1 C1 117.5(4)
C10 C5 W1 C1 -123.8(5)
C1 C5 W1 C13 56.7(3)
C4 C5 W1 C13 174.2(3)
C10 C5 W1 C13 -67.1(4)
C2 C1 W1 N1 -93.3(4)
C5 C1 W1 N1 23.6(5)
C6 C1 W1 N1 145.1(4)
C2 C1 W1 C11 173.2(3)
C5 C1 W1 C11 -69.9(3)
C6 C1 W1 C11 51.6(4)
C2 C1 W1 C20 36.5(3)
C5 C1 W1 C20 153.4(3)
C6 C1 W1 C20 -85.1(4)
C2 C1 W1 C3 -37.4(3)
C5 C1 W1 C3 79.5(3)
C6 C1 W1 C3 -159.0(5)
C2 C1 W1 C4 -80.0(3)
C5 C1 W1 C4 36.9(3)
C6 C1 W1 C4 158.4(5)
C2 C1 W1 C12 140.7(3)
C5 C1 W1 C12 -102.5(3)
C6 C1 W1 C12 19.1(5)
C5 C1 W1 C2 116.9(4)
C6 C1 W1 C2 -121.6(6)
C2 C1 W1 C5 -116.9(4)
C6 C1 W1 C5 121.5(6)
C2 C1 W1 C13 113.2(3)
C5 C1 W1 C13 -129.9(3)
C6 C1 W1 C13 -8.4(4)
C12 C13 W1 N1 -40.0(4)
C14 C13 W1 N1 78.5(5)
C12 C13 W1 C11 34.1(3)
C14 C13 W1 C11 152.7(5)
C12 C13 W1 C20 -126.0(3)
C14 C13 W1 C20 -7.5(5)
C12 C13 W1 C3 164.9(3)
C14 C13 W1 C3 -76.6(5)
C12 C13 W1 C4 102.8(4)
C14 C13 W1 C4 -138.7(4)
C14 C13 W1 C12 118.5(6)
C12 C13 W1 C2 157.0(3)
C14 C13 W1 C2 -84.4(5)
C12 C13 W1 C5 96.4(3)
C14 C13 W1 C5 -145.1(4)
C12 C13 W1 C1 124.5(3)
C14 C13 W1 C1 -116.9(5)
